data_2225836
loop_
_publ_author_name
'Rivera, Augusto'
'Rojas, Jicli Jos\'e'
'R\'ios-Motta, Jaime'
'Du\<sek, Michal'
'Fejfarov\'a, Karla'

_publ_section_title
;
 3,3'-Ethylenebis(3,4-dihydro-6-chloro-2<i>H</i>-1,3-benzoxazine)
;
_journal_coeditor_code FJ2292
_journal_issue 5
_journal_name_full 'Acta Crystallographica Section E'
_journal_page_first o1134
_journal_paper_doi 10.1107/S1600536810014248
_journal_volume 66
_journal_year 2010
_chemical_formula_iupac 'C18 H18 Cl2 N2 O2'
_chemical_formula_moiety 'C18 H18 Cl2 N2 O2'
_chemical_formula_sum 'C18 H18 Cl2 N2 O2'
_chemical_formula_weight 365.3
_chemical_name_systematic
;
3,3'-Ethylenebis(3,4-dihydro-6-chloro-2<i>H</i>-1,3-benzoxazine)
;
_space_group_IT_number 15
_symmetry_cell_setting monoclinic
_symmetry_space_group_name_Hall '-C 2yc'
_symmetry_space_group_name_H-M 'C 1 2/c 1'
_cell_angle_alpha 90
_cell_angle_beta 125.449(4)
_cell_angle_gamma 90
_cell_formula_units_Z 4
_cell_length_a 18.9920(5)
_cell_length_b 5.8884(2)
_cell_length_c 17.8813(5)
_cell_measurement_reflns_used 10117
_cell_measurement_temperature 120
_cell_measurement_theta_max 66.8336
_cell_measurement_theta_min 3.0321
_cell_volume 1629.03(12)
_computing_cell_refinement 'CrysAlis RED (Oxford Diffraction, 2009)'
_computing_data_collection 'CrysAlis CCD (Oxford Diffraction, 2009)'
_computing_data_reduction 'CrysAlis RED (Oxford Diffraction, 2009)'
_computing_molecular_graphics 'DIAMOND (Brandenburg & Putz, 2005)'
_computing_publication_material 'JANA2006 (Pet\<r\'i\<cek <i>et al.</i>,  2006)'
_computing_structure_refinement 'JANA2006 (Pet\<r\'i\<cek <i>et al.</i>,  2006)'
_computing_structure_solution 'SIR2002 (Burla <i>et al.</i>,  2003)'
_diffrn_ambient_temperature 120
_diffrn_detector_area_resol_mean 10.3784
_diffrn_measured_fraction_theta_full 0.99
_diffrn_measured_fraction_theta_max 0.86
_diffrn_measurement_device 'four-cycle diffractometer'
_diffrn_measurement_device_type
;
Oxford Diffraction Xcalibur diffractometer with an Atlas (Gemini ultra Cu)
detector
;
_diffrn_measurement_method 'Rotation method data acquisition using \w scans'
_diffrn_radiation_monochromator mirror
_diffrn_radiation_source 'X-ray tube'
_diffrn_radiation_type 'Cu K\a'
_diffrn_radiation_wavelength 1.54184
_diffrn_reflns_av_R_equivalents 0.0238
_diffrn_reflns_av_sigmaI/netI 0.0058
_diffrn_reflns_limit_h_max 22
_diffrn_reflns_limit_h_min -22
_diffrn_reflns_limit_k_max 6
_diffrn_reflns_limit_k_min -7
_diffrn_reflns_limit_l_max 20
_diffrn_reflns_limit_l_min -19
_diffrn_reflns_number 12716
_diffrn_reflns_reduction_process
;
Integration of the CCD images was done by program Crysalis RED
(Oxford diffraction, 2008). The same program was used for indexing of the
crystal shape and absorption correction.
;
_diffrn_reflns_theta_full 67.13
_diffrn_reflns_theta_max 75.13
_diffrn_reflns_theta_min 5.42
_exptl_absorpt_coefficient_mu 3.699
_exptl_absorpt_correction_T_max 0.787
_exptl_absorpt_correction_T_min 0.593
_exptl_absorpt_correction_type analytical
_exptl_absorpt_process_details
;
[CrysAlis Pro (Oxford Diffraction, 2009), using a multifaceted crystal
model based on expressions derived by Clark & Reid (1995)]
;
_exptl_crystal_colour colorless
_exptl_crystal_density_diffrn 1.4888
_exptl_crystal_density_method 'not measured'
_exptl_crystal_description prism
_exptl_crystal_F_000 760
_exptl_crystal_size_max 0.2973
_exptl_crystal_size_mid 0.1944
_exptl_crystal_size_min 0.1167
_refine_diff_density_max 0.25
_refine_diff_density_min -0.25
_refine_ls_extinction_method none
_refine_ls_goodness_of_fit_ref 2.26
_refine_ls_hydrogen_treatment constr
_refine_ls_number_constraints 36
_refine_ls_number_parameters 109
_refine_ls_number_reflns 1442
_refine_ls_number_restraints 0
_refine_ls_R_factor_all 0.0313
_refine_ls_R_factor_gt 0.0296
_refine_ls_shift/su_max 0.0144
_refine_ls_shift/su_mean 0.0011
_refine_ls_structure_factor_coef Fsqd
_refine_ls_weighting_details w=1/[\s^2^(I)+0.0016I^2^]
_refine_ls_weighting_scheme sigma
_refine_ls_wR_factor_gt 0.1022
_refine_ls_wR_factor_ref 0.1031
_reflns_number_gt 1344
_reflns_number_total 1442
_reflns_threshold_expression I>3\s(I)
_cod_data_source_file fj2292.cif
_cod_data_source_block I
_cod_original_sg_symbol_H-M 'C 2/c'
_cod_database_code 2225836
_cod_database_fobs_code 2225836

loop_
_symmetry_equiv_pos_site_id
_symmetry_equiv_pos_as_xyz
1 x,y,z
2 -x,y,-z+1/2
3 -x,-y,-z
4 x,-y,z+1/2
5 x+1/2,y+1/2,z
6 -x+1/2,y+1/2,-z+1/2
7 -x+1/2,-y+1/2,-z
8 x+1/2,-y+1/2,z+1/2

loop_
_atom_site_type_symbol
_atom_site_label
_atom_site_fract_x
_atom_site_fract_y
_atom_site_fract_z
_atom_site_U_iso_or_equiv
_atom_site_adp_type
_atom_site_calc_flag
_atom_site_refinement_flags
_atom_site_occupancy
_atom_site_disorder_assembly
_atom_site_disorder_group
Cl Cl1 0.60192(2) -0.00670(6) 0.93208(3) 0.0280(3) Uani d . 1 . .
O O1 0.67792(6) 0.65142(16) 0.72490(7) 0.0215(5) Uani d . 1 . .
N N1 0.60904(7) 0.4270(2) 0.58616(8) 0.0180(5) Uani d . 1 . .
C C1 0.53100(8) 0.5511(3) 0.54598(10) 0.0185(7) Uani d . 1 . .
C C2 0.67854(8) 0.5625(3) 0.64492(10) 0.0198(6) Uani d . 1 . .
C C3 0.65998(9) 0.4905(2) 0.77097(11) 0.0192(7) Uani d . 1 . .
C C4 0.62512(8) 0.2799(2) 0.73128(10) 0.0190(6) Uani d . 1 . .
C C5 0.61011(8) 0.2223(2) 0.63683(10) 0.0191(6) Uani d . 1 . .
C C6 0.60690(8) 0.1294(2) 0.78148(10) 0.0208(6) Uani d . 1 . .
C C7 0.62347(9) 0.1873(3) 0.86889(10) 0.0233(7) Uani d . 1 . .
C C8 0.65769(9) 0.3956(3) 0.90753(11) 0.0261(7) Uani d . 1 . .
C C9 0.67601(10) 0.5459(3) 0.85788(11) 0.0246(7) Uani d . 1 . .
H H1a 0.54087 0.707097 0.539047 0.0222 Uiso d . 1 . .
H H1b 0.509368 0.533303 0.582633 0.0222 Uiso d . 1 . .
H H2a 0.679796 0.688363 0.61157 0.0238 Uiso d . 1 . .
H H2b 0.730991 0.479648 0.668433 0.0238 Uiso d . 1 . .
H H5a 0.65391 0.118579 0.647102 0.023 Uiso d . 1 . .
H H5b 0.556851 0.140341 0.598522 0.023 Uiso d . 1 . .
H H6 0.582529 -0.016899 0.755597 0.0249 Uiso d . 1 . .
H H8 0.668857 0.438584 0.965284 0.0313 Uiso d . 1 . .
H H9 0.700365 0.691858 0.884131 0.0295 Uiso d . 1 . .

loop_
_atom_site_aniso_label
_atom_site_aniso_U_11
_atom_site_aniso_U_22
_atom_site_aniso_U_33
_atom_site_aniso_U_12
_atom_site_aniso_U_13
_atom_site_aniso_U_23
_atom_site_aniso_type_symbol
Cl1 0.0306(3) 0.0293(3) 0.0288(3) 0.00199(13) 0.0199(2) 0.00560(14) Cl
O1 0.0192(5) 0.0205(6) 0.0179(5) -0.0041(4) 0.0068(4) -0.0012(4) O
N1 0.0124(5) 0.0177(6) 0.0169(6) 0.0007(4) 0.0044(5) 0.0005(5) N
C1 0.0141(6) 0.0178(7) 0.0161(8) 0.0023(5) 0.0045(6) 0.0013(6) C
C2 0.0150(6) 0.0227(7) 0.0174(7) -0.0018(5) 0.0069(6) -0.0001(6) C
C3 0.0137(6) 0.0193(8) 0.0183(8) 0.0015(4) 0.0057(6) 0.0018(5) C
C4 0.0131(6) 0.0203(7) 0.0172(7) 0.0028(5) 0.0052(5) 0.0006(5) C
C5 0.0162(6) 0.0173(7) 0.0176(7) 0.0010(5) 0.0062(5) 0.0011(5) C
C6 0.0146(6) 0.0193(7) 0.0231(8) 0.0016(5) 0.0079(6) 0.0007(6) C
C7 0.0194(6) 0.0251(8) 0.0248(8) 0.0042(5) 0.0125(6) 0.0053(6) C
C8 0.0267(7) 0.0282(8) 0.0210(8) 0.0026(6) 0.0125(6) -0.0014(6) C
C9 0.0233(7) 0.0217(7) 0.0228(8) -0.0005(6) 0.0100(6) -0.0023(6) C

loop_
_atom_type_symbol
_atom_type_scat_dispersion_real
_atom_type_scat_dispersion_imag
_atom_type_scat_source
C 0.018 0.009 'International Tables Vol C tables 4.2.6.8 and 6.1.1.1'
H 0.000 0.000 'International Tables Vol C tables 4.2.6.8 and 6.1.1.1'
Cl 0.364 0.702 'International Tables Vol C tables 4.2.6.8 and 6.1.1.1'
N 0.031 0.018 'International Tables Vol C tables 4.2.6.8 and 6.1.1.1'
O 0.049 0.032 'International Tables Vol C tables 4.2.6.8 and 6.1.1.1'

loop_
_geom_angle_atom_site_label_1
_geom_angle_atom_site_label_2
_geom_angle_atom_site_label_3
_geom_angle_site_symmetry_1
_geom_angle_site_symmetry_2
_geom_angle_site_symmetry_3
_geom_angle
_geom_angle_publ_flag
C2 O1 C3 . . . 116.65(11) no
C1 N1 C2 . . . 110.35(12) no
C1 N1 C5 . . . 111.32(14) no
C2 N1 C5 . . . 109.60(10) no
N1 C1 C1 . . 3_666 106.07(13) no
N1 C1 H1a . . . 109.4706 no
N1 C1 H1b . . . 109.4717 no
C1 C1 H1a 3_666 . . 109.47 no
C1 C1 H1b 3_666 . . 109.4723 no
H1a C1 H1b . . . 112.6688 no
O1 C2 N1 . . . 112.97(15) no
O1 C2 H2a . . . 109.4708 no
O1 C2 H2b . . . 109.4711 no
N1 C2 H2a . . . 109.471 no
N1 C2 H2b . . . 109.4715 no
H2a C2 H2b . . . 105.7297 no
O1 C3 C4 . . . 120.14(17) no
O1 C3 C9 . . . 120.27(12) no
C4 C3 C9 . . . 119.58(17) no
C3 C4 C5 . . . 118.35(16) no
C3 C4 C6 . . . 116.51(16) no
C5 C4 C6 . . . 125.13(12) no
N1 C5 C4 . . . 113.84(12) no
N1 C5 H5a . . . 109.4703 no
N1 C5 H5b . . . 109.4713 no
C4 C5 H5a . . . 109.4721 no
C4 C5 H5b . . . 109.4707 no
H5a C5 H5b . . . 104.7188 no
C4 C6 C7 . . . 123.28(13) no
C4 C6 H6 . . . 118.3591 no
C7 C6 H6 . . . 118.3615 no
Cl1 C7 C6 . . . 122.62(11) no
Cl1 C7 C8 . . . 117.49(15) n
C6 C7 C8 . . . 119.88(18) no
C7 C8 C9 . . . 117.04(18) no
C7 C8 H8 . . . 121.4818 no
C9 C8 H8 . . . 121.4814 no
C3 C9 C8 . . . 123.70(14) no
C3 C9 H9 . . . 118.1485 no
C8 C9 H9 . . . 118.1475 no

loop_
_geom_bond_atom_site_label_1
_geom_bond_atom_site_label_2
_geom_bond_site_symmetry_1
_geom_bond_site_symmetry_2
_geom_bond_distance
_geom_bond_publ_flag
Cl1 C7 . . 1.813(2) no
O1 C2 . . 1.529(2) no
O1 C3 . . 1.421(2) no
N1 C1 . . 1.4182(18) no
N1 C2 . . 1.3690(16) no
N1 C5 . . 1.501(2) no
C1 C1 . 3_666 1.4853(18) no
C1 H1a . . 0.96 no
C1 H1b . . 0.96 n
C2 H2a . . 0.96 no
C2 H2b . . 0.96 n
C3 C4 . . 1.3907(19) no
C3 C9 . . 1.437(3) no
C4 C5 . . 1.578(3) no
C4 C6 . . 1.439(3) no
C5 H5a . . 0.96 no
C5 H5b . . 0.96 no
C6 C7 . . 1.445(3) no
C6 H6 . . 0.96 no
C7 C8 . . 1.372(2) no
C8 C9 . . 1.432(3) no
C8 H8 . . 0.96 no
C9 H9 . . 0.96 no

loop_
_geom_hbond_atom_site_label_D
_geom_hbond_atom_site_label_H
_geom_hbond_atom_site_label_A
_geom_hbond_site_symmetry_D
_geom_hbond_site_symmetry_H
_geom_hbond_site_symmetry_A
_geom_hbond_distance_DH
_geom_hbond_distance_HA
_geom_hbond_distance_DA
_geom_hbond_angle_DHA
_geom_hbond_publ_flag
C2 H2B O1 . . 6_646 0.96 2.56 3.369(2) 142 yes

loop_
_geom_torsion_atom_site_label_1
_geom_torsion_atom_site_label_2
_geom_torsion_atom_site_label_3
_geom_torsion_atom_site_label_4
_geom_torsion_site_symmetry_1
_geom_torsion_site_symmetry_2
_geom_torsion_site_symmetry_3
_geom_torsion_site_symmetry_4
_geom_torsion
_geom_torsion_publ_flag
C2 N1 C1 C1 . . . 3_666 150.21(14) no
C5 N1 C1 C1 . . . 3_666 -87.87(15) no
C3 O1 C2 N1 . . . . 46.41(18) no
C2 O1 C3 C4 . . . . -14.6(2) no
C2 O1 C3 C9 . . . . 166.66(16) no
C1 N1 C2 O1 . . . . 61.58(16) no
C5 N1 C2 O1 . . . . -61.37(17) no
C1 N1 C5 C4 . . . . -74.43(16) no
C2 N1 C5 C4 . . . . 47.92(19) no
N1 C1 C1 N1 . . 3_666 3_666 180.00(13) no
O1 C3 C4 C5 . . . . 2.6(2) no
O1 C3 C4 C6 . . . . -178.46(15) no
C9 C3 C4 C5 . . . . -178.74(16) no
C9 C3 C4 C6 . . . . 0.2(3) no
O1 C3 C9 C8 . . . . 178.38(17) no
C4 C3 C9 C8 . . . . -0.3(3) no
C3 C4 C5 N1 . . . . -18.4(2) no
C6 C4 C5 N1 . . . . 162.77(15) no
C3 C4 C6 C7 . . . . -0.3(3) no
C5 C4 C6 C7 . . . . 178.57(16) no
C4 C6 C7 Cl1 . . . . -178.83(13) no
C4 C6 C7 C8 . . . . 0.5(3) no
Cl1 C7 C8 C9 . . . . 178.84(14) no
C6 C7 C8 C9 . . . . -0.5(3) no
C7 C8 C9 C3 . . . . 0.5(3) no
